data_7005509
loop_
_publ_author_name
'Suzaki, Yuji'
'Osakada, Kohtaro'

_publ_section_title
;
 Ferrocene-containing [2]- and [3]rotaxanes. Preparation via an
 end-capping cross-metathesis reaction and electrochemical properties
;
_journal_issue 23
_journal_name_full 'Dalton Transactions'
_journal_page_first 2376
_journal_paper_doi 10.1039/b702785k
_journal_year 2007
_chemical_absolute_configuration ad
_chemical_formula_moiety 'C22 H23 Fe N O '
_chemical_formula_sum 'C22 H23 Fe N O'
_chemical_formula_weight 373.28
_space_group_IT_number 4
_symmetry_cell_setting monoclinic
_symmetry_Int_Tables_number 4
_symmetry_space_group_name_Hall 'P 2yb'
_symmetry_space_group_name_H-M 'P 1 21 1'
_cell_angle_alpha 90.0000
_cell_angle_beta 95.480(12)
_cell_angle_gamma 90.0000
_cell_formula_units_Z 2
_cell_length_a 19.257(3)
_cell_length_b 8.2868(14)
_cell_length_c 5.8376(7)
_cell_measurement_reflns_used 25
_cell_measurement_temperature 298.1
_cell_measurement_theta_max 16.9
_cell_measurement_theta_min 15.0
_cell_volume 927.3(2)
_computing_cell_refinement WinAFC
_computing_data_collection WinAFC
_computing_data_reduction CrystalStructure
_computing_publication_material 'CrystalStructure 3.7.0'
_computing_structure_refinement CRYSTALS
_computing_structure_solution SIR92
_diffrn_measured_fraction_theta_full 0.999
_diffrn_measured_fraction_theta_max 0.999
_diffrn_measurement_device_type 'Rigaku AFC7R'
_diffrn_measurement_method \w-2\q
_diffrn_radiation_type 'Mo K\a'
_diffrn_radiation_wavelength 0.71069
_diffrn_reflns_av_R_equivalents 0.064
_diffrn_reflns_limit_h_max 25
_diffrn_reflns_limit_h_min 0
_diffrn_reflns_limit_k_max 10
_diffrn_reflns_limit_k_min 0
_diffrn_reflns_limit_l_max 7
_diffrn_reflns_limit_l_min -7
_diffrn_reflns_number 2401
_diffrn_reflns_theta_full 27.49
_diffrn_reflns_theta_max 27.49
_diffrn_standards_decay_% 0.00
_diffrn_standards_interval_count 0
_diffrn_standards_number 3
_exptl_absorpt_coefficient_mu 0.821
_exptl_absorpt_correction_T_max 0.884
_exptl_absorpt_correction_T_min 0.792
_exptl_absorpt_correction_type psi-scan
_exptl_absorpt_process_details '(North, Phillips & Mathews, 1968)'
_exptl_crystal_colour brown
_exptl_crystal_density_diffrn 1.337
_exptl_crystal_density_meas 4.000
_exptl_crystal_description prismatic
_exptl_crystal_F_000 392.00
_exptl_crystal_size_max 0.30
_exptl_crystal_size_mid 0.20
_exptl_crystal_size_min 0.15
_refine_diff_density_max 2.05
_refine_diff_density_min -1.73
_refine_ls_abs_structure_details 'Flack, H. D. (1983), Acta Cryst. A39, 876-881. 0 Friedel Pairs'
_refine_ls_abs_structure_Flack -0.08(19)
_refine_ls_extinction_method none
_refine_ls_goodness_of_fit_ref 1.305
_refine_ls_hydrogen_treatment refall
_refine_ls_number_parameters 250
_refine_ls_number_reflns 1894
_refine_ls_R_factor_gt 0.0739
_refine_ls_shift/su_max 0.0117
_refine_ls_structure_factor_coef F
_refine_ls_weighting_details 'w = 1/[0.0010Fo^2^ + 3.0000\s(Fo^2^) + 0.5000]'
_refine_ls_weighting_scheme calc
_refine_ls_wR_factor_ref 0.1071
_reflns_number_gt 1730
_reflns_number_total 2278
_reflns_threshold_expression F^2^>2.0\s(F^2^)
_cod_data_source_file b702785k.txt
_cod_data_source_block FcCH=NCH2C6H4OCH2CH2CH=CH2
_cod_depositor_comments
;
The following automatic conversions were performed:
'_geom_angle_publ_flag' value 'No' changed to 'no' according to
'/home/saulius/struct/CIF-dictionaries/cif_core.dic' dictionary named
'cif_core.dic' version 2.4.1 from 2010-06-29 (152
times).

'_geom_bond_publ_flag' value 'No' changed to 'no' according to
'/home/saulius/struct/CIF-dictionaries/cif_core.dic' dictionary named
'cif_core.dic' version 2.4.1 from 2010-06-29 (58 times).

Automatic conversion script
Id: cif_fix_enum 1527 2010-12-29 10:47:43Z saulius 

The following automatic conversions were performed:

'_exptl_absorpt_correction_type' tag value 'psi-scans' was replaced
with 'psi-scan' value.

Automatic conversion script
Id: cif_fix_values 1646 2011-03-28 12:23:43Z adriana 
;
_cod_original_cell_volume 927.3(3)
_cod_original_formula_sum 'C22 H23 Fe N O '
_cod_database_code 7005509

loop_
_symmetry_equiv_pos_site_id
_symmetry_equiv_pos_as_xyz
1 +X,+Y,+Z
2 -X,1/2+Y,-Z

loop_
_atom_site_label
_atom_site_type_symbol
_atom_site_fract_x
_atom_site_fract_y
_atom_site_fract_z
_atom_site_U_iso_or_equiv
_atom_site_adp_type
_atom_site_occupancy
_atom_site_symmetry_multiplicity
_atom_site_calc_flag
_atom_site_refinement_flags
_atom_site_disorder_assembly
_atom_site_disorder_group
Fe(1) Fe 0.88638(8) 0.1419(8) -0.3123(2) 0.0425(3) Uani 1.00 1 d . . .
O(1) O 0.5567(6) 0.3557(13) 0.5926(19) 0.082(3) Uani 1.00 1 d . . .
N(1) N 0.8297(5) 0.4974(13) 0.0875(15) 0.050(2) Uani 1.00 1 d . . .
C(1) C 0.3747(13) 0.462(3) 1.061(4) 0.133(10) Uani 1.00 1 d . . .
C(2) C 0.4344(11) 0.421(2) 1.040(4) 0.113(8) Uani 1.00 1 d . . .
C(3) C 0.4668(11) 0.350(2) 0.843(3) 0.108(7) Uani 1.00 1 d . . .
C(4) C 0.5222(8) 0.449(2) 0.756(2) 0.077(5) Uani 1.00 1 d . . .
C(5) C 0.6104(7) 0.4274(18) 0.495(2) 0.065(4) Uani 1.00 1 d . . .
C(6) C 0.6429(7) 0.5709(17) 0.556(2) 0.064(4) Uani 1.00 1 d . . .
C(7) C 0.6965(6) 0.630(2) 0.441(2) 0.062(3) Uani 1.00 1 d . . .
C(8) C 0.7199(6) 0.5485(15) 0.2567(19) 0.046(3) Uani 1.00 1 d . . .
C(9) C 0.6866(7) 0.4023(18) 0.198(2) 0.063(4) Uani 1.00 1 d . . .
C(10) C 0.6343(8) 0.3397(18) 0.313(2) 0.067(4) Uani 1.00 1 d . . .
C(11) C 0.7768(7) 0.6152(17) 0.124(2) 0.063(4) Uani 1.00 1 d . . .
C(12) C 0.8439(6) 0.4752(15) -0.115(2) 0.049(3) Uani 1.00 1 d . . .
C(13) C 0.9010(6) 0.3691(15) -0.1701(17) 0.046(3) Uani 1.00 1 d . . .
C(14) C 0.9276(6) 0.3568(16) -0.3896(19) 0.048(3) Uani 1.00 1 d . . .
C(15) C 0.9788(7) 0.2364(17) -0.378(2) 0.057(3) Uani 1.00 1 d . . .
C(16) C 0.9832(6) 0.1721(19) -0.150(2) 0.058(4) Uani 1.00 1 d . . .
C(17) C 0.9343(5) 0.2474(14) -0.0278(17) 0.043(3) Uani 1.00 1 d . . .
C(18) C 0.7817(7) 0.1031(18) -0.370(2) 0.062(4) Uani 1.00 1 d . . .
C(19) C 0.8160(5) 0.0908(17) -0.575(2) 0.057(4) Uani 1.00 1 d . . .
C(20) C 0.8644(8) -0.0300(18) -0.549(2) 0.067(4) Uani 1.00 1 d . . .
C(21) C 0.8624(10) -0.0947(19) -0.325(2) 0.077(5) Uani 1.00 1 d . . .
C(22) C 0.8134(7) -0.015(2) -0.215(2) 0.066(4) Uani 1.00 1 d . . .
H(1) H 0.3397 0.4552 0.9349 0.165 Uiso 1.00 1 c R . .
H(2) H 0.3633 0.5017 1.2052 0.165 Uiso 1.00 1 c R . .
H(3) H 0.4659 0.4364 1.1733 0.141 Uiso 1.00 1 c R . .
H(4) H 0.4314 0.3311 0.7208 0.133 Uiso 1.00 1 c R . .
H(5) H 0.4873 0.2497 0.8917 0.133 Uiso 1.00 1 c R . .
H(6) H 0.5015 0.5413 0.6798 0.094 Uiso 1.00 1 c R . .
H(7) H 0.5547 0.4833 0.8791 0.094 Uiso 1.00 1 c R . .
H(8) H 0.6278 0.6306 0.6815 0.078 Uiso 1.00 1 c R . .
H(9) H 0.7179 0.7294 0.4897 0.074 Uiso 1.00 1 c R . .
H(10) H 0.7015 0.3431 0.0723 0.076 Uiso 1.00 1 c R . .
H(11) H 0.6141 0.2383 0.2697 0.082 Uiso 1.00 1 c R . .
H(12) H 0.7564 0.6513 -0.0217 0.077 Uiso 1.00 1 c R . .
H(13) H 0.7979 0.7039 0.2070 0.077 Uiso 1.00 1 c R . .
H(14) H 0.8166 0.5285 -0.2362 0.058 Uiso 1.00 1 c R . .
H(15) H 0.9134 0.4214 -0.5202 0.058 Uiso 1.00 1 c R . .
H(16) H 1.0049 0.2041 -0.5008 0.070 Uiso 1.00 1 c R . .
H(17) H 1.0130 0.0863 -0.0952 0.068 Uiso 1.00 1 c R . .
H(18) H 0.9247 0.2241 0.1254 0.050 Uiso 1.00 1 c R . .
H(19) H 0.7449 0.1749 -0.3429 0.076 Uiso 1.00 1 c R . .
H(20) H 0.8058 0.1537 -0.7096 0.066 Uiso 1.00 1 c R . .
H(21) H 0.8936 -0.0648 -0.6620 0.082 Uiso 1.00 1 c R . .
H(22) H 0.8913 -0.1794 -0.2612 0.094 Uiso 1.00 1 c R . .
H(23) H 0.8022 -0.0344 -0.0624 0.079 Uiso 1.00 1 c R . .

loop_
_atom_site_aniso_label
_atom_site_aniso_U_11
_atom_site_aniso_U_22
_atom_site_aniso_U_33
_atom_site_aniso_U_12
_atom_site_aniso_U_13
_atom_site_aniso_U_23
Fe(1) 0.0452(7) 0.0444(7) 0.0392(6) -0.0073(10) 0.0102(5) 0.0024(10)
O(1) 0.088(7) 0.065(7) 0.100(7) -0.010(6) 0.041(6) -0.009(6)
N(1) 0.043(5) 0.057(6) 0.048(5) -0.003(5) 0.003(4) -0.008(5)
C(1) 0.14(2) 0.118(19) 0.16(2) 0.018(17) 0.082(17) 0.034(17)
C(2) 0.104(15) 0.083(13) 0.17(2) -0.000(12) 0.080(16) 0.019(14)
C(3) 0.131(17) 0.088(14) 0.114(14) -0.023(13) 0.059(13) -0.003(12)
C(4) 0.088(11) 0.064(9) 0.084(10) -0.008(8) 0.035(9) -0.008(8)
C(5) 0.063(9) 0.057(8) 0.078(9) 0.002(7) 0.021(7) 0.006(7)
C(6) 0.060(8) 0.064(8) 0.070(8) 0.010(7) 0.019(7) -0.012(7)
C(7) 0.066(7) 0.053(8) 0.066(6) -0.005(9) 0.011(5) -0.008(9)
C(8) 0.042(6) 0.047(7) 0.048(6) 0.002(5) -0.003(5) -0.003(5)
C(9) 0.064(9) 0.061(9) 0.064(7) -0.001(7) 0.014(6) -0.008(7)
C(10) 0.069(9) 0.051(8) 0.085(9) -0.009(6) 0.019(8) -0.016(7)
C(11) 0.087(9) 0.039(10) 0.066(7) -0.004(6) 0.027(7) -0.004(6)
C(12) 0.042(6) 0.049(7) 0.055(6) -0.014(5) -0.002(5) 0.007(5)
C(13) 0.062(8) 0.046(7) 0.029(4) -0.011(6) -0.005(4) 0.002(4)
C(14) 0.047(7) 0.051(7) 0.046(6) -0.018(5) 0.003(5) 0.005(5)
C(15) 0.057(8) 0.063(8) 0.055(7) -0.016(7) 0.025(6) -0.005(6)
C(16) 0.045(6) 0.058(11) 0.068(6) -0.003(6) -0.017(5) -0.012(7)
C(17) 0.038(6) 0.055(7) 0.034(4) -0.024(5) -0.014(4) -0.019(5)
C(18) 0.052(7) 0.080(14) 0.057(6) -0.008(6) 0.013(5) -0.013(7)
C(19) 0.029(5) 0.086(12) 0.051(6) -0.013(5) -0.018(4) -0.022(6)
C(20) 0.091(11) 0.060(9) 0.055(7) -0.030(8) 0.024(7) -0.032(6)
C(21) 0.109(13) 0.043(8) 0.082(10) -0.010(8) 0.019(10) 0.001(7)
C(22) 0.063(9) 0.086(11) 0.049(6) -0.034(8) 0.010(6) 0.006(7)

loop_
_atom_type_symbol
_atom_type_description
_atom_type_scat_dispersion_real
_atom_type_scat_dispersion_imag
_atom_type_scat_source
C C 0.003 0.002
;
International Tables for Crystallography
(1992, Vol. C, Tables 4.2.6.8 and 6.1.1.4)
;
H H 0.000 0.000
;
International Tables for Crystallography
(1992, Vol. C, Table 6.1.1.4)
;
N N 0.006 0.003
;
International Tables for Crystallography
(1992, Vol. C, Tables 4.2.6.8 and 6.1.1.4)
;
O O 0.011 0.006
;
International Tables for Crystallography
(1992, Vol. C, Tables 4.2.6.8 and 6.1.1.4)
;
Fe Fe 0.346 0.844
;
International Tables for Crystallography
(1992, Vol. C, Tables 4.2.6.8 and 6.1.1.4)
;

loop_
_geom_angle_atom_site_label_1
_geom_angle_atom_site_label_2
_geom_angle_atom_site_label_3
_geom_angle
_geom_angle_publ_flag
_geom_angle_site_symmetry_1
_geom_angle_site_symmetry_2
_geom_angle_site_symmetry_3
C(13) Fe(1) C(14) 40.9(4) no . . .
C(13) Fe(1) C(15) 68.5(5) no . . .
C(13) Fe(1) C(16) 67.4(5) no . . .
C(13) Fe(1) C(17) 40.7(4) no . . .
C(13) Fe(1) C(18) 107.8(6) no . . .
C(13) Fe(1) C(19) 124.0(5) no . . .
C(13) Fe(1) C(20) 159.6(5) no . . .
C(13) Fe(1) C(21) 157.6(5) no . . .
C(13) Fe(1) C(22) 122.9(5) no . . .
C(14) Fe(1) C(15) 40.6(5) no . . .
C(14) Fe(1) C(16) 68.4(5) no . . .
C(14) Fe(1) C(17) 69.1(5) no . . .
C(14) Fe(1) C(18) 120.4(6) no . . .
C(14) Fe(1) C(19) 105.6(5) no . . .
C(14) Fe(1) C(20) 122.3(5) no . . .
C(14) Fe(1) C(21) 160.7(6) no . . .
C(14) Fe(1) C(22) 157.5(6) no . . .
C(15) Fe(1) C(16) 41.4(5) no . . .
C(15) Fe(1) C(17) 69.3(5) no . . .
C(15) Fe(1) C(18) 155.2(5) no . . .
C(15) Fe(1) C(19) 118.9(5) no . . .
C(15) Fe(1) C(20) 106.0(6) no . . .
C(15) Fe(1) C(21) 125.0(7) no . . .
C(15) Fe(1) C(22) 161.3(6) no . . .
C(16) Fe(1) C(17) 40.1(5) no . . .
C(16) Fe(1) C(18) 161.8(5) no . . .
C(16) Fe(1) C(19) 156.1(5) no . . .
C(16) Fe(1) C(20) 122.3(6) no . . .
C(16) Fe(1) C(21) 109.6(7) no . . .
C(16) Fe(1) C(22) 125.3(5) no . . .
C(17) Fe(1) C(18) 124.9(5) no . . .
C(17) Fe(1) C(19) 161.5(5) no . . .
C(17) Fe(1) C(20) 157.7(6) no . . .
C(17) Fe(1) C(21) 122.5(6) no . . .
C(17) Fe(1) C(22) 108.7(5) no . . .
C(18) Fe(1) C(19) 41.3(5) no . . .
C(18) Fe(1) C(20) 68.5(6) no . . .
C(18) Fe(1) C(21) 67.7(7) no . . .
C(18) Fe(1) C(22) 41.2(5) no . . .
C(19) Fe(1) C(20) 40.0(6) no . . .
C(19) Fe(1) C(21) 68.1(6) no . . .
C(19) Fe(1) C(22) 69.0(5) no . . .
C(20) Fe(1) C(21) 41.3(6) no . . .
C(20) Fe(1) C(22) 68.4(6) no . . .
C(21) Fe(1) C(22) 39.3(7) no . . .
C(4) O(1) C(5) 117.2(12) no . . .
C(11) N(1) C(12) 117.4(10) no . . .
C(1) C(2) C(3) 131(2) no . . .
C(2) C(3) C(4) 114.6(17) no . . .
O(1) C(4) C(3) 108.6(14) no . . .
O(1) C(5) C(6) 127.6(14) no . . .
O(1) C(5) C(10) 114.1(13) no . . .
C(6) C(5) C(10) 118.3(14) no . . .
C(5) C(6) C(7) 121.6(14) no . . .
C(6) C(7) C(8) 121.4(16) no . . .
C(7) C(8) C(9) 116.1(12) no . . .
C(7) C(8) C(11) 121.8(12) no . . .
C(9) C(8) C(11) 122.1(11) no . . .
C(8) C(9) C(10) 123.5(13) no . . .
C(5) C(10) C(9) 119.1(14) no . . .
N(1) C(11) C(8) 112.7(11) no . . .
N(1) C(12) C(13) 122.2(10) no . . .
Fe(1) C(13) C(12) 123.9(9) no . . .
Fe(1) C(13) C(14) 67.7(7) no . . .
Fe(1) C(13) C(17) 67.9(6) no . . .
C(12) C(13) C(14) 125.5(10) no . . .
C(12) C(13) C(17) 127.0(10) no . . .
C(14) C(13) C(17) 107.1(10) no . . .
Fe(1) C(14) C(13) 71.4(7) no . . .
Fe(1) C(14) C(15) 69.6(7) no . . .
C(13) C(14) C(15) 108.7(10) no . . .
Fe(1) C(15) C(14) 69.8(7) no . . .
Fe(1) C(15) C(16) 69.6(7) no . . .
C(14) C(15) C(16) 106.7(11) no . . .
Fe(1) C(16) C(15) 68.9(7) no . . .
Fe(1) C(16) C(17) 69.8(6) no . . .
C(15) C(16) C(17) 109.3(11) no . . .
Fe(1) C(17) C(13) 71.4(6) no . . .
Fe(1) C(17) C(16) 70.2(6) no . . .
C(13) C(17) C(16) 108.0(10) no . . .
Fe(1) C(18) C(19) 67.6(7) no . . .
Fe(1) C(18) C(22) 69.4(8) no . . .
C(19) C(18) C(22) 106.1(12) no . . .
Fe(1) C(19) C(18) 71.1(7) no . . .
Fe(1) C(19) C(20) 70.5(7) no . . .
C(18) C(19) C(20) 109.2(11) no . . .
Fe(1) C(20) C(19) 69.5(8) no . . .
Fe(1) C(20) C(21) 69.8(8) no . . .
C(19) C(20) C(21) 107.4(13) no . . .
Fe(1) C(21) C(20) 68.9(8) no . . .
Fe(1) C(21) C(22) 71.3(9) no . . .
C(20) C(21) C(22) 109.6(14) no . . .
Fe(1) C(22) C(18) 69.4(8) no . . .
Fe(1) C(22) C(21) 69.4(9) no . . .
C(18) C(22) C(21) 107.8(12) no . . .
C(2) C(1) H(1) 120.8 no . . .
C(2) C(1) H(2) 119.2 no . . .
H(1) C(1) H(2) 120.0 no . . .
C(1) C(2) H(3) 114.5 no . . .
C(3) C(2) H(3) 114.1 no . . .
C(2) C(3) H(4) 108.6 no . . .
C(2) C(3) H(5) 107.7 no . . .
C(4) C(3) H(4) 109.0 no . . .
C(4) C(3) H(5) 107.4 no . . .
H(4) C(3) H(5) 109.5 no . . .
O(1) C(4) H(6) 108.9 no . . .
O(1) C(4) H(7) 110.5 no . . .
C(3) C(4) H(6) 108.8 no . . .
C(3) C(4) H(7) 110.5 no . . .
H(6) C(4) H(7) 109.5 no . . .
C(5) C(6) H(8) 119.1 no . . .
C(7) C(6) H(8) 119.2 no . . .
C(6) C(7) H(9) 119.3 no . . .
C(8) C(7) H(9) 119.4 no . . .
C(8) C(9) H(10) 118.2 no . . .
C(10) C(9) H(10) 118.4 no . . .
C(5) C(10) H(11) 120.4 no . . .
C(9) C(10) H(11) 120.4 no . . .
N(1) C(11) H(12) 108.6 no . . .
N(1) C(11) H(13) 109.0 no . . .
C(8) C(11) H(12) 108.5 no . . .
C(8) C(11) H(13) 108.5 no . . .
H(12) C(11) H(13) 109.5 no . . .
N(1) C(12) H(14) 118.7 no . . .
C(13) C(12) H(14) 119.1 no . . .
Fe(1) C(14) H(15) 126.0 no . . .
C(13) C(14) H(15) 125.4 no . . .
C(15) C(14) H(15) 125.9 no . . .
Fe(1) C(15) H(16) 125.1 no . . .
C(14) C(15) H(16) 125.9 no . . .
C(16) C(15) H(16) 127.4 no . . .
Fe(1) C(16) H(17) 124.4 no . . .
C(15) C(16) H(17) 125.1 no . . .
C(17) C(16) H(17) 125.5 no . . .
Fe(1) C(17) H(18) 124.8 no . . .
C(13) C(17) H(18) 125.3 no . . .
C(16) C(17) H(18) 126.7 no . . .
Fe(1) C(18) H(19) 127.9 no . . .
C(19) C(18) H(19) 126.8 no . . .
C(22) C(18) H(19) 127.1 no . . .
Fe(1) C(19) H(20) 126.3 no . . .
C(18) C(19) H(20) 125.5 no . . .
C(20) C(19) H(20) 125.2 no . . .
Fe(1) C(20) H(21) 126.5 no . . .
C(19) C(20) H(21) 126.1 no . . .
C(21) C(20) H(21) 126.5 no . . .
Fe(1) C(21) H(22) 125.6 no . . .
C(20) C(21) H(22) 125.2 no . . .
C(22) C(21) H(22) 125.2 no . . .
Fe(1) C(22) H(23) 126.3 no . . .
C(18) C(22) H(23) 125.8 no . . .
C(21) C(22) H(23) 126.5 no . . .

loop_
_geom_bond_atom_site_label_1
_geom_bond_atom_site_label_2
_geom_bond_distance
_geom_bond_publ_flag
_geom_bond_site_symmetry_1
_geom_bond_site_symmetry_2
Fe(1) C(13) 2.066(13) no . .
Fe(1) C(14) 2.018(14) no . .
Fe(1) C(15) 2.015(14) no . .
Fe(1) C(16) 2.025(12) no . .
Fe(1) C(17) 2.020(11) no . .
Fe(1) C(18) 2.038(13) no . .
Fe(1) C(19) 1.991(11) no . .
Fe(1) C(20) 2.003(15) no . .
Fe(1) C(21) 2.014(17) no . .
Fe(1) C(22) 2.037(16) no . .
O(1) C(4) 1.44(2) no . .
O(1) C(5) 1.364(19) no . .
N(1) C(11) 1.441(18) no . .
N(1) C(12) 1.251(15) no . .
C(1) C(2) 1.22(3) no . .
C(2) C(3) 1.48(3) no . .
C(3) C(4) 1.48(2) no . .
C(5) C(6) 1.38(2) no . .
C(5) C(10) 1.40(2) no . .
C(6) C(7) 1.38(2) no . .
C(7) C(8) 1.384(19) no . .
C(8) C(9) 1.397(19) no . .
C(8) C(11) 1.507(19) no . .
C(9) C(10) 1.37(2) no . .
C(12) C(13) 1.468(18) no . .
C(13) C(14) 1.428(16) no . .
C(13) C(17) 1.420(16) no . .
C(14) C(15) 1.401(18) no . .
C(15) C(16) 1.429(18) no . .
C(16) C(17) 1.385(17) no . .
C(18) C(19) 1.422(18) no . .
C(18) C(22) 1.43(2) no . .
C(19) C(20) 1.37(2) no . .
C(20) C(21) 1.42(2) no . .
C(21) C(22) 1.36(2) no . .
C(1) H(1) 0.950 no . .
C(1) H(2) 0.950 no . .
C(2) H(3) 0.950 no . .
C(3) H(4) 0.950 no . .
C(3) H(5) 0.950 no . .
C(4) H(6) 0.950 no . .
C(4) H(7) 0.950 no . .
C(6) H(8) 0.950 no . .
C(7) H(9) 0.950 no . .
C(9) H(10) 0.950 no . .
C(10) H(11) 0.950 no . .
C(11) H(12) 0.950 no . .
C(11) H(13) 0.950 no . .
C(12) H(14) 0.950 no . .
C(14) H(15) 0.950 no . .
C(15) H(16) 0.950 no . .
C(16) H(17) 0.950 no . .
C(17) H(18) 0.950 no . .
C(18) H(19) 0.950 no . .
C(19) H(20) 0.950 no . .
C(20) H(21) 0.950 no . .
C(21) H(22) 0.950 no . .
C(22) H(23) 0.950 no . .
